data_4068343
loop_
_publ_author_name
'Franken, Andreas'
'McGrath, Thomas D.'
'Stone, F. Gordon A.'

_publ_section_title
;
 10-Vertex Manganese&#x2212;Dicarbollide Complexes from a Monocarbon
 Precursor. Synthesis and Cluster Vertex Functionalization of
 [1-OH-2,2,2-(CO)3-closo-2,1,10-MnC2B7H8]&#x2212;
;
_journal_issue 1
_journal_name_full Organometallics
_journal_page_first 225
_journal_paper_doi 10.1021/om800730n
_journal_volume 28
_journal_year 2009
_chemical_formula_sum 'C41 H39 B7 Mn N O3 P2'
_chemical_formula_weight 786.28
_chemical_name_systematic
; 
 ? 
;
_space_group_IT_number 33
_symmetry_cell_setting orthorhombic
_symmetry_space_group_name_Hall 'P 2c -2n'
_symmetry_space_group_name_H-M 'P n a 21'
_atom_sites_solution_hydrogens geom
_atom_sites_solution_primary direct
_atom_sites_solution_secondary difmap
_audit_creation_method SHELXL-97
_cell_angle_alpha 90.00
_cell_angle_beta 90.00
_cell_angle_gamma 90.00
_cell_formula_units_Z 4
_cell_length_a 20.6834(18)
_cell_length_b 17.0989(15)
_cell_length_c 11.0349(9)
_cell_measurement_reflns_used 3586
_cell_measurement_temperature 110(2)
_cell_measurement_theta_max 25.88
_cell_measurement_theta_min 2.59
_cell_volume 3902.6(6)
_computing_cell_refinement 'Bruker APEX2 (Bruker, 2003)'
_computing_data_collection 'Bruker APEX2 (Bruker, 2003)'
_computing_data_reduction 'Bruker APEX2 (Bruker, 2003)'
_computing_molecular_graphics 'Bruker SHELXTL (Bruker, 2001)'
_computing_publication_material 'Bruker SHELXTL (Bruker, 2001)'
_computing_structure_refinement 'Bruker SHELXTL (Bruker, 2001)'
_computing_structure_solution 'Bruker SHELXTL (Bruker, 2001)'
_diffrn_ambient_temperature 110(2)
_diffrn_measured_fraction_theta_full 0.998
_diffrn_measured_fraction_theta_max 0.995
_diffrn_measurement_device_type 'Bruker-Nonius X8 APEX CCD area detector'
_diffrn_measurement_method 'phi and omega scans'
_diffrn_radiation_monochromator graphite
_diffrn_radiation_source 'fine-focus sealed tube'
_diffrn_radiation_type MoK\a
_diffrn_radiation_wavelength 0.71073
_diffrn_reflns_av_R_equivalents 0.0957
_diffrn_reflns_av_sigmaI/netI 0.0869
_diffrn_reflns_limit_h_max 24
_diffrn_reflns_limit_h_min -25
_diffrn_reflns_limit_k_max 18
_diffrn_reflns_limit_k_min -20
_diffrn_reflns_limit_l_max 13
_diffrn_reflns_limit_l_min -13
_diffrn_reflns_number 35961
_diffrn_reflns_theta_full 25.00
_diffrn_reflns_theta_max 25.64
_diffrn_reflns_theta_min 2.20
_exptl_absorpt_coefficient_mu 0.461
_exptl_absorpt_correction_T_max 0.9693
_exptl_absorpt_correction_T_min 0.9345
_exptl_absorpt_correction_type multi-scan
_exptl_absorpt_process_details 'SADABS (Bruker, 2003)'
_exptl_crystal_colour yellow
_exptl_crystal_density_diffrn 1.338
_exptl_crystal_density_method 'not measured'
_exptl_crystal_description needle
_exptl_crystal_F_000 1624
_exptl_crystal_size_max 0.15
_exptl_crystal_size_mid 0.08
_exptl_crystal_size_min 0.07
_refine_diff_density_max 1.330
_refine_diff_density_min -0.424
_refine_diff_density_rms 0.072
_refine_ls_abs_structure_details 'Flack H D (1983), Acta Cryst. A39, 876-881'
_refine_ls_abs_structure_Flack 0.02(2)
_refine_ls_extinction_method none
_refine_ls_goodness_of_fit_ref 1.016
_refine_ls_hydrogen_treatment constr
_refine_ls_matrix_type full
_refine_ls_number_parameters 496
_refine_ls_number_reflns 7307
_refine_ls_number_restraints 1
_refine_ls_restrained_S_all 1.016
_refine_ls_R_factor_all 0.0799
_refine_ls_R_factor_gt 0.0531
_refine_ls_shift/su_max 0.001
_refine_ls_shift/su_mean 0.000
_refine_ls_structure_factor_coef Fsqd
_refine_ls_weighting_details 'calc w=1/[\s^2^(Fo^2^)+(0.0484P)^2^+1.9534P] where P=(Fo^2^+2Fc^2^)/3'
_refine_ls_weighting_scheme calc
_refine_ls_wR_factor_gt 0.1061
_refine_ls_wR_factor_ref 0.1185
_reflns_number_gt 5655
_reflns_number_total 7307
_reflns_threshold_expression >2sigma(I)
_cod_data_source_file om800730n_si_001.cif
_cod_data_source_block 15
_cod_original_sg_symbol_H-M Pna2(1)
_cod_database_code 4068343

loop_
_symmetry_equiv_pos_as_xyz
'x, y, z'
'-x, -y, z+1/2'
'-x+1/2, y+1/2, z+1/2'
'x+1/2, -y+1/2, z'

loop_
_atom_site_label
_atom_site_type_symbol
_atom_site_fract_x
_atom_site_fract_y
_atom_site_fract_z
_atom_site_U_iso_or_equiv
_atom_site_adp_type
_atom_site_occupancy
_atom_site_symmetry_multiplicity
_atom_site_calc_flag
_atom_site_refinement_flags
C1 C 0.9084(2) 0.4705(3) 0.5660(4) 0.0299(13) Uani 1 1 d .
H1 H 0.9531 0.5019 0.5698 0.036 Uiso 1 1 calc R
Mn2 Mn 0.85018(3) 0.47938(4) 0.71025(6) 0.01870(16) Uani 1 1 d .
C2 C 0.8345(2) 0.5814(3) 0.7358(4) 0.0234(11) Uani 1 1 d .
O2 O 0.82358(18) 0.6457(2) 0.7552(3) 0.0360(9) Uani 1 1 d .
C3 C 0.9186(2) 0.4840(3) 0.8103(4) 0.0234(11) Uani 1 1 d .
O3 O 0.96282(15) 0.4884(2) 0.8749(3) 0.0314(8) Uani 1 1 d .
C4 C 0.7958(2) 0.4572(3) 0.8301(5) 0.0274(12) Uani 1 1 d .
O4 O 0.75904(17) 0.4447(2) 0.9064(3) 0.0425(10) Uani 1 1 d .
B3 B 0.8984(3) 0.3830(4) 0.6064(6) 0.0365(16) Uani 1 1 d .
H3 H 0.9388 0.3487 0.6478 0.044 Uiso 1 1 calc R
B4 B 0.8886(3) 0.4190(4) 0.4509(5) 0.0375(16) Uani 1 1 d .
H4 H 0.9207 0.4142 0.3695 0.045 Uiso 1 1 calc R
B5 B 0.8415(3) 0.5029(3) 0.5123(5) 0.0307(14) Uani 1 1 d .
H5 H 0.8363 0.5642 0.4780 0.037 Uiso 1 1 calc R
B6 B 0.8160(3) 0.3634(4) 0.6509(5) 0.0338(15) Uani 1 1 d .
H6 H 0.8052 0.3243 0.7298 0.041 Uiso 1 1 calc R
B7 B 0.8431(3) 0.3355(4) 0.4977(6) 0.0366(15) Uani 1 1 d .
H7 H 0.8531 0.2761 0.4592 0.044 Uiso 1 1 calc R
B8 B 0.8031(3) 0.4211(3) 0.4315(5) 0.0301(14) Uani 1 1 d .
H8 H 0.7815 0.4299 0.3393 0.036 Uiso 1 1 calc R
B9 B 0.7728(3) 0.4519(4) 0.5809(5) 0.0273(14) Uani 1 1 d .
H9 H 0.7271 0.4837 0.6038 0.033 Uiso 1 1 calc R
C10 C 0.7722(3) 0.3649(3) 0.5291(5) 0.0344(13) Uani 1 1 d .
H10 H 0.7289 0.3315 0.5167 0.041 Uiso 1 1 calc R
P1 P 0.92169(5) 0.76968(7) 0.37535(10) 0.0142(2) Uani 1 1 d .
N1 N 0.94915(17) 0.8517(2) 0.3348(3) 0.0165(9) Uani 1 1 d .
P2 P 0.97754(5) 0.90154(6) 0.22807(10) 0.0157(2) Uani 1 1 d .
C11 C 0.9812(2) 0.7181(3) 0.4625(4) 0.0157(10) Uani 1 1 d .
C12 C 1.0458(2) 0.7186(3) 0.4237(4) 0.0198(10) Uani 1 1 d .
H12 H 1.0570 0.7452 0.3512 0.024 Uiso 1 1 calc R
C13 C 1.0934(2) 0.6807(3) 0.4900(4) 0.0237(11) Uani 1 1 d .
H13 H 1.1370 0.6807 0.4628 0.028 Uiso 1 1 calc R
C14 C 1.0767(2) 0.6432(3) 0.5956(4) 0.0246(11) Uani 1 1 d .
H14 H 1.1092 0.6180 0.6420 0.030 Uiso 1 1 calc R
C15 C 1.0134(2) 0.6415(3) 0.6356(4) 0.0221(11) Uani 1 1 d .
H15 H 1.0026 0.6151 0.7085 0.027 Uiso 1 1 calc R
C16 C 0.9659(2) 0.6786(3) 0.5684(4) 0.0182(10) Uani 1 1 d .
H16 H 0.9223 0.6770 0.5952 0.022 Uiso 1 1 calc R
C21 C 0.8527(2) 0.7843(3) 0.4727(4) 0.0163(10) Uani 1 1 d .
C22 C 0.8519(2) 0.8501(3) 0.5479(4) 0.0174(10) Uani 1 1 d .
H22 H 0.8861 0.8871 0.5443 0.021 Uiso 1 1 calc R
C23 C 0.8012(2) 0.8610(3) 0.6276(4) 0.0252(12) Uani 1 1 d .
H23 H 0.8001 0.9060 0.6781 0.030 Uiso 1 1 calc R
C24 C 0.7518(2) 0.8059(3) 0.6337(4) 0.0252(11) Uani 1 1 d .
H24 H 0.7178 0.8121 0.6908 0.030 Uiso 1 1 calc R
C25 C 0.7521(2) 0.7425(3) 0.5573(4) 0.0266(11) Uani 1 1 d .
H25 H 0.7177 0.7057 0.5602 0.032 Uiso 1 1 calc R
C26 C 0.8023(2) 0.7319(3) 0.4760(4) 0.0209(10) Uani 1 1 d .
H26 H 0.8019 0.6884 0.4224 0.025 Uiso 1 1 calc R
C31 C 0.8956(2) 0.7058(3) 0.2553(3) 0.0163(10) Uani 1 1 d .
C32 C 0.9232(2) 0.6332(2) 0.2388(4) 0.0190(10) Uani 1 1 d .
H32 H 0.9567 0.6161 0.2916 0.023 Uiso 1 1 calc R
C33 C 0.9024(2) 0.5850(3) 0.1453(4) 0.0269(12) Uani 1 1 d .
H33 H 0.9215 0.5350 0.1343 0.032 Uiso 1 1 calc R
C34 C 0.8542(2) 0.6097(3) 0.0689(4) 0.0265(12) Uani 1 1 d .
H34 H 0.8405 0.5770 0.0042 0.032 Uiso 1 1 calc R
C35 C 0.8254(2) 0.6822(3) 0.0856(4) 0.0270(12) Uani 1 1 d .
H35 H 0.7916 0.6988 0.0332 0.032 Uiso 1 1 calc R
C36 C 0.8459(2) 0.7302(3) 0.1785(4) 0.0221(11) Uani 1 1 d .
H36 H 0.8263 0.7798 0.1901 0.026 Uiso 1 1 calc R
C41 C 1.0645(2) 0.9105(2) 0.2382(4) 0.0192(10) Uani 1 1 d .
C42 C 1.1032(2) 0.9184(3) 0.1361(4) 0.0280(12) Uani 1 1 d .
H42 H 1.0842 0.9188 0.0577 0.034 Uiso 1 1 calc R
C43 C 1.1698(2) 0.9256(3) 0.1486(5) 0.0358(14) Uani 1 1 d .
H43 H 1.1963 0.9301 0.0786 0.043 Uiso 1 1 calc R
C44 C 1.1975(2) 0.9264(3) 0.2609(5) 0.0337(13) Uani 1 1 d .
H44 H 1.2431 0.9317 0.2688 0.040 Uiso 1 1 calc R
C45 C 1.1594(2) 0.9195(3) 0.3627(5) 0.0262(11) Uani 1 1 d .
H45 H 1.1788 0.9203 0.4407 0.031 Uiso 1 1 calc R
C46 C 1.0927(2) 0.9114(3) 0.3522(4) 0.0202(11) Uani 1 1 d .
H46 H 1.0667 0.9066 0.4227 0.024 Uiso 1 1 calc R
C51 C 0.9434(2) 0.9984(2) 0.2379(4) 0.0162(9) Uani 1 1 d .
C52 C 0.8837(2) 1.0093(3) 0.2915(4) 0.0231(11) Uani 1 1 d .
H52 H 0.8617 0.9660 0.3264 0.028 Uiso 1 1 calc R
C53 C 0.8556(2) 1.0832(3) 0.2945(4) 0.0306(12) Uani 1 1 d .
H53 H 0.8144 1.0904 0.3310 0.037 Uiso 1 1 calc R
C54 C 0.8881(2) 1.1461(3) 0.2441(4) 0.0297(12) Uani 1 1 d .
H54 H 0.8694 1.1968 0.2462 0.036 Uiso 1 1 calc R
C55 C 0.9473(2) 1.1351(3) 0.1912(4) 0.0297(12) Uani 1 1 d .
H55 H 0.9692 1.1784 0.1561 0.036 Uiso 1 1 calc R
C56 C 0.9752(2) 1.0629(3) 0.1882(4) 0.0256(11) Uani 1 1 d .
H56 H 1.0165 1.0563 0.1520 0.031 Uiso 1 1 calc R
C61 C 0.9591(2) 0.8637(3) 0.0805(4) 0.0173(10) Uani 1 1 d .
C62 C 0.9888(2) 0.7949(3) 0.0421(4) 0.0232(11) Uani 1 1 d .
H62 H 1.0216 0.7716 0.0902 0.028 Uiso 1 1 calc R
C63 C 0.9706(2) 0.7604(3) -0.0654(4) 0.0296(12) Uani 1 1 d .
H63 H 0.9915 0.7140 -0.0919 0.036 Uiso 1 1 calc R
C64 C 0.9220(2) 0.7932(3) -0.1350(4) 0.0321(12) Uani 1 1 d .
H64 H 0.9082 0.7682 -0.2074 0.038 Uiso 1 1 calc R
C65 C 0.8934(2) 0.8635(3) -0.0977(4) 0.0309(12) Uani 1 1 d .
H65 H 0.8615 0.8877 -0.1472 0.037 Uiso 1 1 calc R
C66 C 0.9111(2) 0.8973(3) 0.0093(4) 0.0221(11) Uani 1 1 d .
H66 H 0.8905 0.9440 0.0353 0.027 Uiso 1 1 calc R

loop_
_atom_site_aniso_label
_atom_site_aniso_U_11
_atom_site_aniso_U_22
_atom_site_aniso_U_33
_atom_site_aniso_U_23
_atom_site_aniso_U_13
_atom_site_aniso_U_12
C1 0.023(3) 0.042(3) 0.024(3) -0.014(2) 0.005(2) -0.011(2)
Mn2 0.0193(3) 0.0176(3) 0.0192(3) -0.0005(3) 0.0007(3) -0.0007(3)
C2 0.028(2) 0.027(3) 0.016(2) 0.002(2) 0.001(2) 0.000(2)
O2 0.052(2) 0.025(2) 0.0302(19) -0.0053(16) 0.0000(17) 0.0080(19)
C3 0.025(3) 0.020(3) 0.025(3) -0.002(2) 0.009(2) 0.001(2)
O3 0.0278(18) 0.036(2) 0.0306(18) 0.0026(17) -0.0114(17) -0.0015(16)
C4 0.024(3) 0.021(3) 0.036(3) 0.008(2) -0.008(2) -0.006(2)
O4 0.033(2) 0.059(3) 0.036(2) 0.0144(19) 0.0129(18) -0.007(2)
B3 0.035(3) 0.032(4) 0.043(4) -0.017(3) -0.011(3) 0.014(3)
B4 0.036(3) 0.050(4) 0.027(3) -0.018(3) 0.002(3) -0.003(3)
B5 0.052(4) 0.020(3) 0.020(3) -0.007(2) 0.008(3) -0.009(3)
B6 0.045(4) 0.024(4) 0.033(3) 0.001(3) -0.005(3) -0.001(3)
B7 0.042(4) 0.028(4) 0.040(3) -0.009(3) -0.009(3) 0.006(3)
B8 0.038(3) 0.025(3) 0.028(3) -0.007(3) -0.004(3) 0.004(3)
B9 0.025(3) 0.035(4) 0.022(3) -0.001(3) -0.002(2) 0.003(3)
C10 0.040(3) 0.028(3) 0.035(3) -0.007(2) -0.005(2) -0.014(3)
P1 0.0171(5) 0.0126(6) 0.0130(5) 0.0000(5) -0.0005(5) -0.0001(5)
N1 0.021(2) 0.012(2) 0.0158(18) 0.0025(15) 0.0024(16) -0.0007(17)
P2 0.0168(5) 0.0136(6) 0.0166(5) 0.0007(5) 0.0000(5) 0.0010(5)
C11 0.020(2) 0.012(3) 0.015(2) -0.0053(18) -0.0031(18) -0.004(2)
C12 0.027(3) 0.014(3) 0.018(2) -0.0008(19) 0.000(2) 0.000(2)
C13 0.019(2) 0.021(3) 0.032(3) -0.009(2) -0.002(2) -0.001(2)
C14 0.028(3) 0.016(3) 0.030(3) -0.001(2) -0.015(2) 0.003(2)
C15 0.033(3) 0.016(3) 0.017(2) 0.005(2) -0.010(2) -0.005(2)
C16 0.022(2) 0.015(3) 0.018(2) -0.0012(19) 0.0011(19) 0.001(2)
C21 0.015(2) 0.018(3) 0.016(2) 0.0038(19) -0.0026(18) 0.004(2)
C22 0.018(2) 0.014(2) 0.020(2) -0.0039(19) -0.0025(19) 0.003(2)
C23 0.030(3) 0.032(3) 0.014(2) -0.010(2) -0.007(2) 0.007(2)
C24 0.021(2) 0.035(3) 0.019(2) 0.005(2) 0.006(2) 0.004(2)
C25 0.022(2) 0.030(3) 0.028(2) -0.001(2) 0.003(2) -0.003(2)
C26 0.022(2) 0.012(3) 0.028(2) 0.000(2) 0.003(2) 0.000(2)
C31 0.019(2) 0.015(2) 0.014(2) -0.0033(18) 0.0005(17) -0.007(2)
C32 0.021(2) 0.015(2) 0.021(2) 0.0027(19) -0.0010(19) 0.0038(19)
C33 0.029(3) 0.021(3) 0.031(3) -0.008(2) 0.001(2) 0.004(2)
C34 0.027(3) 0.026(3) 0.027(3) -0.010(2) 0.002(2) -0.004(2)
C35 0.028(3) 0.028(3) 0.025(2) 0.001(2) -0.012(2) -0.003(2)
C36 0.022(2) 0.019(3) 0.025(2) -0.0033(19) -0.0038(19) 0.002(2)
C41 0.017(2) 0.013(2) 0.028(2) 0.004(2) -0.001(2) -0.0011(19)
C42 0.025(3) 0.034(3) 0.025(3) 0.002(2) 0.000(2) 0.002(2)
C43 0.029(3) 0.040(4) 0.039(3) 0.001(3) 0.005(2) 0.000(3)
C44 0.017(3) 0.031(3) 0.053(3) 0.007(3) -0.005(2) 0.002(2)
C45 0.027(3) 0.016(3) 0.035(3) 0.000(2) -0.014(2) -0.001(2)
C46 0.025(3) 0.012(3) 0.024(2) -0.0007(19) -0.002(2) 0.001(2)
C51 0.018(2) 0.016(2) 0.015(2) 0.0008(17) -0.0029(17) -0.0008(18)
C52 0.026(3) 0.020(3) 0.023(2) 0.000(2) -0.002(2) -0.003(2)
C53 0.027(3) 0.029(3) 0.036(3) -0.004(2) 0.001(2) 0.008(2)
C54 0.043(3) 0.014(2) 0.032(3) 0.000(2) -0.015(2) 0.012(2)
C55 0.040(3) 0.015(3) 0.034(3) 0.007(2) -0.003(2) -0.006(2)
C56 0.026(2) 0.017(3) 0.034(3) 0.008(2) 0.004(2) -0.001(2)
C61 0.019(2) 0.016(3) 0.017(2) 0.0033(19) -0.0005(18) -0.004(2)
C62 0.031(3) 0.020(3) 0.019(2) 0.004(2) 0.004(2) 0.008(2)
C63 0.047(3) 0.022(3) 0.021(2) 0.000(2) 0.007(2) 0.002(3)
C64 0.042(3) 0.036(3) 0.018(2) -0.007(2) -0.001(2) -0.005(3)
C65 0.033(3) 0.036(3) 0.024(3) 0.001(2) -0.010(2) 0.002(3)
C66 0.021(2) 0.024(3) 0.021(2) 0.002(2) 0.004(2) 0.001(2)

loop_
_atom_type_symbol
_atom_type_description
_atom_type_scat_dispersion_real
_atom_type_scat_dispersion_imag
_atom_type_scat_source
C C 0.0033 0.0016 'International Tables Vol C Tables 4.2.6.8 and 6.1.1.4'
H H 0.0000 0.0000 'International Tables Vol C Tables 4.2.6.8 and 6.1.1.4'
B B 0.0013 0.0007 'International Tables Vol C Tables 4.2.6.8 and 6.1.1.4'
N N 0.0061 0.0033 'International Tables Vol C Tables 4.2.6.8 and 6.1.1.4'
O O 0.0106 0.0060 'International Tables Vol C Tables 4.2.6.8 and 6.1.1.4'
P P 0.1023 0.0942 'International Tables Vol C Tables 4.2.6.8 and 6.1.1.4'
Mn Mn 0.3368 0.7283 'International Tables Vol C Tables 4.2.6.8 and 6.1.1.4'

loop_
_geom_angle_atom_site_label_1
_geom_angle_atom_site_label_2
_geom_angle_atom_site_label_3
_geom_angle
B3 C1 B4 70.6(4)
B3 C1 B5 108.6(4)
B4 C1 B5 71.0(4)
B3 C1 Mn2 76.6(3)
B4 C1 Mn2 121.3(4)
B5 C1 Mn2 75.4(3)
B3 C1 H1 125.5
B4 C1 H1 122.0
B5 C1 H1 125.9
Mn2 C1 H1 116.7
C4 Mn2 C2 88.6(2)
C4 Mn2 C3 92.9(2)
C2 Mn2 C3 90.1(2)
C4 Mn2 C1 163.0(2)
C2 Mn2 C1 107.9(2)
C3 Mn2 C1 91.1(2)
C4 Mn2 B9 88.7(2)
C2 Mn2 B9 100.3(2)
C3 Mn2 B9 169.5(2)
C1 Mn2 B9 84.5(2)
C4 Mn2 B6 80.0(2)
C2 Mn2 B6 149.6(2)
C3 Mn2 B6 118.4(2)
C1 Mn2 B6 83.6(2)
B9 Mn2 B6 51.7(2)
C4 Mn2 B5 135.8(2)
C2 Mn2 B5 88.0(2)
C3 Mn2 B5 131.2(2)
C1 Mn2 B5 44.2(2)
B9 Mn2 B5 48.9(2)
B6 Mn2 B5 81.1(2)
C4 Mn2 B3 120.4(3)
C2 Mn2 B3 151.0(2)
C3 Mn2 B3 89.8(2)
C1 Mn2 B3 43.1(2)
B9 Mn2 B3 80.5(2)
B6 Mn2 B3 47.9(2)
B5 Mn2 B3 70.6(2)
O2 C2 Mn2 177.9(4)
O3 C3 Mn2 178.9(4)
O4 C4 Mn2 177.7(5)
C1 B3 B6 112.2(4)
C1 B3 B4 55.3(3)
B6 B3 B4 102.3(4)
C1 B3 B7 108.4(4)
B6 B3 B7 60.6(3)
B4 B3 B7 58.1(3)
C1 B3 Mn2 60.3(3)
B6 B3 Mn2 65.0(3)
B4 B3 Mn2 100.5(3)
B7 B3 Mn2 112.3(3)
C1 B3 H3 121.0
B6 B3 H3 119.8
B4 B3 H3 129.8
B7 B3 H3 119.8
Mn2 B3 H3 120.6
C1 B4 B8 109.9(4)
C1 B4 B7 110.2(4)
B8 B4 B7 61.8(3)
C1 B4 B3 54.1(3)
B8 B4 B3 103.2(4)
B7 B4 B3 61.3(3)
C1 B4 B5 54.6(3)
B8 B4 B5 60.6(3)
B7 B4 B5 103.6(4)
B3 B4 B5 88.6(4)
C1 B4 H4 121.6
B8 B4 H4 119.6
B7 B4 H4 119.1
B3 B4 H4 131.3
B5 B4 H4 131.2
C1 B5 B9 110.7(4)
C1 B5 B8 106.8(4)
B9 B5 B8 60.2(3)
C1 B5 B4 54.3(3)
B9 B5 B4 100.9(4)
B8 B5 B4 57.6(3)
C1 B5 Mn2 60.4(3)
B9 B5 Mn2 64.6(2)
B8 B5 Mn2 111.9(3)
B4 B5 Mn2 100.1(3)
C1 B5 H5 122.0
B9 B5 H5 120.8
B8 B5 H5 120.4
B4 B5 H5 130.4
Mn2 B5 H5 120.5
C10 B6 B3 107.4(4)
C10 B6 B7 54.1(3)
B3 B6 B7 60.8(3)
C10 B6 B9 52.7(3)
B3 B6 B9 100.5(4)
B7 B6 B9 88.6(4)
C10 B6 Mn2 114.3(4)
B3 B6 Mn2 67.1(3)
B7 B6 Mn2 114.0(4)
B9 B6 Mn2 63.9(3)
C10 B6 H6 122.8
B3 B6 H6 120.7
B7 B6 H6 128.2
B9 B6 H6 133.7
Mn2 B6 H6 111.7
C10 B7 B4 107.3(5)
C10 B7 B8 54.4(3)
B4 B7 B8 59.0(3)
C10 B7 B6 55.8(3)
B4 B7 B6 102.6(4)
B8 B7 B6 91.3(4)
C10 B7 B3 107.0(4)
B4 B7 B3 60.7(3)
B8 B7 B3 100.8(4)
B6 B7 B3 58.6(3)
C10 B7 H7 122.7
B4 B7 H7 121.1
B8 B7 H7 130.9
B6 B7 H7 129.7
B3 B7 H7 122.1
C10 B8 B4 107.9(4)
C10 B8 B7 54.9(3)
B4 B8 B7 59.2(4)
C10 B8 B5 107.9(4)
B4 B8 B5 61.8(3)
B7 B8 B5 102.6(4)
C10 B8 B9 55.0(3)
B4 B8 B9 103.6(4)
B7 B8 B9 91.4(4)
B5 B8 B9 59.6(3)
C10 B8 H8 122.6
B4 B8 H8 120.4
B7 B8 H8 130.4
B5 B8 H8 120.7
B9 B8 H8 129.8
C10 B9 B5 107.6(4)
C10 B9 B8 54.2(3)
B5 B9 B8 60.1(3)
C10 B9 B6 54.0(3)
B5 B9 B6 100.4(4)
B8 B9 B6 88.7(4)
C10 B9 Mn2 116.1(4)
B5 B9 Mn2 66.5(3)
B8 B9 Mn2 113.3(3)
B6 B9 Mn2 64.4(2)
C10 B9 H9 121.7
B5 B9 H9 121.3
B8 B9 H9 128.9
B6 B9 H9 133.2
Mn2 B9 H9 111.4
B8 C10 B7 70.7(4)
B8 C10 B9 70.9(4)
B7 C10 B9 111.4(4)
B8 C10 B6 110.4(4)
B7 C10 B6 70.1(4)
B9 C10 B6 73.3(4)
B8 C10 H10 125.2
B7 C10 H10 125.1
B9 C10 H10 123.5
B6 C10 H10 124.3
N1 P1 C11 110.0(2)
N1 P1 C31 116.01(19)
C11 P1 C31 107.6(2)
N1 P1 C21 109.3(2)
C11 P1 C21 106.97(19)
C31 P1 C21 106.6(2)
P2 N1 P1 146.2(2)
N1 P2 C61 113.98(19)
N1 P2 C51 107.91(19)
C61 P2 C51 107.6(2)
N1 P2 C41 111.8(2)
C61 P2 C41 107.3(2)
C51 P2 C41 107.9(2)
C16 C11 C12 118.6(4)
C16 C11 P1 122.3(3)
C12 C11 P1 119.1(3)
C13 C12 C11 120.8(4)
C13 C12 H12 119.6
C11 C12 H12 119.6
C14 C13 C12 119.0(4)
C14 C13 H13 120.5
C12 C13 H13 120.5
C13 C14 C15 121.3(4)
C13 C14 H14 119.3
C15 C14 H14 119.3
C14 C15 C16 119.5(4)
C14 C15 H15 120.3
C16 C15 H15 120.3
C15 C16 C11 120.8(4)
C15 C16 H16 119.6
C11 C16 H16 119.6
C26 C21 C22 120.0(4)
C26 C21 P1 121.7(3)
C22 C21 P1 118.3(3)
C23 C22 C21 119.7(4)
C23 C22 H22 120.1
C21 C22 H22 120.1
C22 C23 C24 119.8(4)
C22 C23 H23 120.1
C24 C23 H23 120.1
C25 C24 C23 120.1(4)
C25 C24 H24 119.9
C23 C24 H24 119.9
C24 C25 C26 120.3(5)
C24 C25 H25 119.9
C26 C25 H25 119.9
C21 C26 C25 120.1(4)
C21 C26 H26 120.0
C25 C26 H26 120.0
C32 C31 C36 119.6(4)
C32 C31 P1 121.3(3)
C36 C31 P1 119.1(3)
C31 C32 C33 120.2(4)
C31 C32 H32 119.9
C33 C32 H32 119.9
C34 C33 C32 120.0(4)
C34 C33 H33 120.0
C32 C33 H33 120.0
C33 C34 C35 120.3(4)
C33 C34 H34 119.8
C35 C34 H34 119.8
C36 C35 C34 119.8(4)
C36 C35 H35 120.1
C34 C35 H35 120.1
C35 C36 C31 120.0(4)
C35 C36 H36 120.0
C31 C36 H36 120.0
C46 C41 C42 119.5(4)
C46 C41 P2 118.4(3)
C42 C41 P2 122.1(3)
C41 C42 C43 119.9(4)
C41 C42 H42 120.0
C43 C42 H42 120.0
C44 C43 C42 120.5(5)
C44 C43 H43 119.7
C42 C43 H43 119.7
C43 C44 C45 119.9(4)
C43 C44 H44 120.0
C45 C44 H44 120.0
C44 C45 C46 120.6(5)
C44 C45 H45 119.7
C46 C45 H45 119.7
C41 C46 C45 119.6(4)
C41 C46 H46 120.2
C45 C46 H46 120.2
C52 C51 C56 118.9(4)
C52 C51 P2 119.9(3)
C56 C51 P2 121.1(3)
C51 C52 C53 120.4(5)
C51 C52 H52 119.8
C53 C52 H52 119.8
C54 C53 C52 119.5(5)
C54 C53 H53 120.2
C52 C53 H53 120.2
C55 C54 C53 119.9(4)
C55 C54 H54 120.1
C53 C54 H54 120.1
C56 C55 C54 120.9(5)
C56 C55 H55 119.6
C54 C55 H55 119.6
C55 C56 C51 120.4(4)
C55 C56 H56 119.8
C51 C56 H56 119.8
C66 C61 C62 119.4(4)
C66 C61 P2 121.0(4)
C62 C61 P2 119.2(3)
C63 C62 C61 120.3(4)
C63 C62 H62 119.9
C61 C62 H62 119.9
C62 C63 C64 120.2(5)
C62 C63 H63 119.9
C64 C63 H63 119.9
C63 C64 C65 119.5(5)
C63 C64 H64 120.3
C65 C64 H64 120.3
C66 C65 C64 120.2(5)
C66 C65 H65 119.9
C64 C65 H65 119.9
C65 C66 C61 120.4(5)
C65 C66 H66 119.8
C61 C66 H66 119.8

loop_
_geom_bond_atom_site_label_1
_geom_bond_atom_site_label_2
_geom_bond_distance
C1 B3 1.574(8)
C1 B4 1.599(7)
C1 B5 1.604(8)
C1 Mn2 2.002(5)
C1 H1 1.0699
Mn2 C4 1.777(5)
Mn2 C2 1.796(5)
Mn2 C3 1.796(5)
Mn2 B9 2.195(6)
Mn2 B6 2.205(6)
Mn2 B5 2.228(6)
Mn2 B3 2.241(6)
C2 O2 1.142(5)
C3 O3 1.162(5)
C4 O4 1.155(6)
B3 B6 1.805(9)
B3 B4 1.834(9)
B3 B7 1.845(8)
B3 H3 1.1200
B4 B8 1.782(9)
B4 B7 1.786(9)
B4 B5 1.861(9)
B4 H4 1.1200
B5 B9 1.830(8)
B5 B8 1.839(8)
B5 H5 1.1200
B6 C10 1.622(8)
B6 B7 1.843(8)
B6 B9 1.920(9)
B6 H6 1.1200
B7 C10 1.588(8)
B7 B8 1.833(9)
B7 H7 1.1200
B8 C10 1.579(8)
B8 B9 1.840(8)
B8 H8 1.1200
B9 C10 1.595(8)
B9 H9 1.1200
C10 H10 1.0699
P1 N1 1.577(4)
P1 C11 1.795(4)
P1 C31 1.800(4)
P1 C21 1.803(4)
N1 P2 1.568(4)
P2 C61 1.793(4)
P2 C51 1.804(4)
P2 C41 1.808(4)
C11 C16 1.386(6)
C11 C12 1.402(6)
C12 C13 1.388(6)
C12 H12 0.9500
C13 C14 1.374(6)
C13 H13 0.9500
C14 C15 1.381(6)
C14 H14 0.9500
C15 C16 1.384(6)
C15 H15 0.9500
C16 H16 0.9500
C21 C26 1.376(6)
C21 C22 1.398(6)
C22 C23 1.381(6)
C22 H22 0.9500
C23 C24 1.392(7)
C23 H23 0.9500
C24 C25 1.374(7)
C24 H24 0.9500
C25 C26 1.384(6)
C25 H25 0.9500
C26 H26 0.9500
C31 C32 1.379(6)
C31 C36 1.395(6)
C32 C33 1.389(6)
C32 H32 0.9500
C33 C34 1.372(7)
C33 H33 0.9500
C34 C35 1.388(7)
C34 H34 0.9500
C35 C36 1.380(6)
C35 H35 0.9500
C36 H36 0.9500
C41 C46 1.388(6)
C41 C42 1.389(6)
C42 C43 1.390(7)
C42 H42 0.9500
C43 C44 1.365(7)
C43 H43 0.9500
C44 C45 1.378(7)
C44 H44 0.9500
C45 C46 1.391(6)
C45 H45 0.9500
C46 H46 0.9500
C51 C52 1.382(6)
C51 C56 1.396(6)
C52 C53 1.391(7)
C52 H52 0.9500
C53 C54 1.386(7)
C53 H53 0.9500
C54 C55 1.369(7)
C54 H54 0.9500
C55 C56 1.364(6)
C55 H55 0.9500
C56 H56 0.9500
C61 C66 1.391(6)
C61 C62 1.393(6)
C62 C63 1.377(6)
C62 H62 0.9500
C63 C64 1.383(7)
C63 H63 0.9500
C64 C65 1.403(7)
C64 H64 0.9500
C65 C66 1.365(6)
C65 H65 0.9500
C66 H66 0.9500
